data_7217630
loop_
_publ_author_name
'Li, Qipeng'
'Tian, Chongbin'
'Zhang, Huabin'
'Qian, Jinjie'
'Du, Shaowu'

_publ_section_title
;
 An alternative strategy to construct Fe(ii)-based MOFs with multifarious
 structures and magnetic behaviors
;
_journal_issue 39
_journal_name_full CrystEngComm
_journal_page_first 9208
_journal_paper_doi 10.1039/C4CE01414F
_journal_volume 16
_journal_year 2014
_chemical_formula_sum 'C7 H7 Fe N O7'
_chemical_formula_weight 272.99
_chemical_name_systematic
;
?
;
_space_group_IT_number 2
_symmetry_space_group_name_Hall '-P 1'
_symmetry_space_group_name_H-M 'P -1'
_atom_sites_solution_hydrogens geom
_atom_sites_solution_primary direct
_atom_sites_solution_secondary difmap
_audit_creation_method SHELXL-97
_cell_angle_alpha 75.892(17)
_cell_angle_beta 68.644(15)
_cell_angle_gamma 76.345(16)
_cell_formula_units_Z 2
_cell_length_a 7.137(3)
_cell_length_b 7.968(3)
_cell_length_c 9.108(4)
_cell_measurement_reflns_used 1428
_cell_measurement_temperature 293(2)
_cell_measurement_theta_max 27.4719
_cell_measurement_theta_min 3.1062
_cell_volume 461.6(3)
_computing_structure_refinement 'SHELXL-97 (Sheldrick, 1997)'
_computing_structure_solution 'SHELXS-97 (Sheldrick, 1990)'
_diffrn_ambient_temperature 293(2)
_diffrn_measured_fraction_theta_full 0.955
_diffrn_measured_fraction_theta_max 0.955
_diffrn_radiation_monochromator graphite
_diffrn_radiation_source 'fine-focus sealed tube'
_diffrn_radiation_type MoK\a
_diffrn_radiation_wavelength 0.71073
_diffrn_reflns_av_R_equivalents 0.0129
_diffrn_reflns_av_sigmaI/netI 0.0185
_diffrn_reflns_limit_h_max 8
_diffrn_reflns_limit_h_min -8
_diffrn_reflns_limit_k_max 9
_diffrn_reflns_limit_k_min -9
_diffrn_reflns_limit_l_max 10
_diffrn_reflns_limit_l_min -10
_diffrn_reflns_number 2937
_diffrn_reflns_theta_full 25.00
_diffrn_reflns_theta_max 25.00
_diffrn_reflns_theta_min 2.44
_exptl_absorpt_coefficient_mu 1.656
_exptl_absorpt_correction_T_max 1.0000
_exptl_absorpt_correction_T_min 0.8162
_exptl_absorpt_correction_type multi-scan
_exptl_crystal_colour Orange
_exptl_crystal_density_diffrn 1.964
_exptl_crystal_density_method 'not measured'
_exptl_crystal_description Prism
_exptl_crystal_F_000 276
_exptl_crystal_size_max 0.3000
_exptl_crystal_size_mid 0.2000
_exptl_crystal_size_min 0.1500
_refine_diff_density_max 0.743
_refine_diff_density_min -0.329
_refine_diff_density_rms 0.082
_refine_ls_extinction_method none
_refine_ls_goodness_of_fit_ref 1.065
_refine_ls_hydrogen_treatment mixed
_refine_ls_matrix_type full
_refine_ls_number_parameters 173
_refine_ls_number_reflns 1553
_refine_ls_number_restraints 0
_refine_ls_restrained_S_all 1.065
_refine_ls_R_factor_all 0.0323
_refine_ls_R_factor_gt 0.0300
_refine_ls_shift/su_max 0.000
_refine_ls_shift/su_mean 0.000
_refine_ls_structure_factor_coef Fsqd
_refine_ls_weighting_details 'calc w=1/[\s^2^(Fo^2^)+(0.1000P)^2^+0.0000P] where P=(Fo^2^+2Fc^2^)/3'
_refine_ls_weighting_scheme calc
_refine_ls_wR_factor_gt 0.1144
_refine_ls_wR_factor_ref 0.1191
_reflns_number_gt 1460
_reflns_number_total 1553
_reflns_threshold_expression >2sigma(I)
_cod_data_source_file c4ce01414f2.cif
_cod_data_source_block a4
_cod_depositor_comments
;
The following automatic conversions were performed:

'_exptl_absorpt_correction_type' value 'Multi-scan' changed to
'multi-scan' according to
/usr/data/users/saulius/crontab/automatic-downloads/rss-feeds/RSC/lib/dictionaries/cif_core.dic
dictionary named 'cif_core.dic' version 2.4.2 from 2011-04-26.

Automatic conversion script
Id: cif_fix_values 2281 2013-09-26 08:29:07Z andrius 

 Adding full bibliography for 7217628--7217633.cif.
;
_cod_original_sg_symbol_H-M P-1
_cod_database_code 7217630

loop_
_symmetry_equiv_pos_as_xyz
'x, y, z'
'-x, -y, -z'

loop_
_atom_site_label
_atom_site_type_symbol
_atom_site_fract_x
_atom_site_fract_y
_atom_site_fract_z
_atom_site_U_iso_or_equiv
_atom_site_adp_type
_atom_site_occupancy
_atom_site_symmetry_multiplicity
_atom_site_calc_flag
Fe Fe 0.47880(5) 0.25603(4) 0.21794(4) 0.0140(2) Uani 1 1 d
O1 O 1.2469(3) -0.5082(3) 0.2210(2) 0.0169(5) Uani 1 1 d
O2 O 1.4349(3) -0.3049(2) 0.0541(2) 0.0158(5) Uani 1 1 d
O3 O 1.2686(3) 0.1122(3) 0.2391(3) 0.0258(5) Uani 1 1 d
O4 O 1.3036(3) -0.1619(3) 0.3770(2) 0.0223(5) Uani 1 1 d
O5 O 0.4085(4) 0.2521(4) 0.4645(3) 0.0252(6) Uani 1 1 d
O6 O 0.6917(4) 0.4306(3) 0.1629(3) 0.0192(5) Uani 1 1 d
N N 0.7293(4) 0.0389(3) 0.2104(3) 0.0132(5) Uani 1 1 d
C1 C 1.2685(4) -0.3537(3) 0.1476(3) 0.0125(6) Uani 1 1 d
C2 C 1.2247(4) -0.0407(4) 0.2931(3) 0.0151(6) Uani 1 1 d
C3 C 0.8813(4) 0.0484(3) 0.2595(3) 0.0150(6) Uani 1 1 d
C4 C 1.0579(4) -0.0740(3) 0.2433(3) 0.0115(6) Uani 1 1 d
C5 C 1.0789(4) -0.2179(3) 0.1739(3) 0.0129(6) Uani 1 1 d
C6 C 0.9239(4) -0.2284(3) 0.1202(3) 0.0148(6) Uani 1 1 d
C7 C 0.7542(4) -0.0988(3) 0.1389(3) 0.0148(6) Uani 1 1 d
O7 O 0.8347(3) 0.4504(3) 0.4057(2) 0.0244(5) Uani 1 1 d
H6 H 0.936(4) -0.317(4) 0.069(4) 0.010(7) Uiso 1 1 d
H3 H 0.860(5) 0.136(4) 0.315(4) 0.020(8) Uiso 1 1 d
H7 H 0.652(5) -0.095(4) 0.101(4) 0.019(8) Uiso 1 1 d
H9B H 0.721(6) 0.438(5) 0.218(5) 0.026(13) Uiso 1 1 d
H10B H 0.471(7) 0.207(5) 0.512(5) 0.034(12) Uiso 1 1 d
H10A H 0.343(7) 0.321(5) 0.493(5) 0.028(13) Uiso 1 1 d
H9A H 0.639(6) 0.511(5) 0.136(5) 0.025(11) Uiso 1 1 d

loop_
_atom_site_aniso_label
_atom_site_aniso_U_11
_atom_site_aniso_U_22
_atom_site_aniso_U_33
_atom_site_aniso_U_23
_atom_site_aniso_U_13
_atom_site_aniso_U_12
Fe 0.0128(3) 0.0104(3) 0.0199(3) -0.0029(2) -0.0069(2) -0.0010(2)
O1 0.0142(11) 0.0098(9) 0.0230(11) -0.0009(8) -0.0045(9) 0.0006(8)
O2 0.0117(11) 0.0159(10) 0.0178(11) -0.0010(8) -0.0040(9) -0.0016(8)
O3 0.0248(13) 0.0149(10) 0.0444(14) -0.0006(9) -0.0181(11) -0.0092(9)
O4 0.0213(12) 0.0227(11) 0.0256(12) 0.0036(9) -0.0149(10) -0.0049(9)
O5 0.0252(15) 0.0276(14) 0.0218(13) -0.0056(11) -0.0110(12) 0.0042(11)
O6 0.0209(13) 0.0138(12) 0.0276(14) -0.0012(10) -0.0156(11) -0.0014(10)
N 0.0103(12) 0.0131(11) 0.0154(12) -0.0016(9) -0.0044(10) -0.0009(9)
C1 0.0159(15) 0.0114(13) 0.0135(14) -0.0044(10) -0.0079(12) -0.0010(11)
C2 0.0105(15) 0.0170(14) 0.0175(15) -0.0072(11) -0.0031(13) 0.0005(11)
C3 0.0190(17) 0.0119(13) 0.0150(14) -0.0008(11) -0.0074(13) -0.0028(11)
C4 0.0108(14) 0.0101(12) 0.0118(13) 0.0015(10) -0.0027(11) -0.0035(11)
C5 0.0125(15) 0.0111(12) 0.0110(13) 0.0010(10) -0.0003(12) -0.0027(11)
C6 0.0178(16) 0.0125(13) 0.0156(14) -0.0030(11) -0.0064(13) -0.0035(11)
C7 0.0107(15) 0.0170(14) 0.0162(14) 0.0003(11) -0.0050(12) -0.0033(11)
O7 0.0250(13) 0.0223(11) 0.0249(12) -0.0030(9) -0.0086(10) -0.0025(9)

loop_
_atom_type_symbol
_atom_type_description
_atom_type_scat_dispersion_real
_atom_type_scat_dispersion_imag
_atom_type_scat_source
C C 0.0033 0.0016 'International Tables Vol C Tables 4.2.6.8 and 6.1.1.4'
H H 0.0000 0.0000 'International Tables Vol C Tables 4.2.6.8 and 6.1.1.4'
N N 0.0061 0.0033 'International Tables Vol C Tables 4.2.6.8 and 6.1.1.4'
O O 0.0106 0.0060 'International Tables Vol C Tables 4.2.6.8 and 6.1.1.4'
Fe Fe 0.3463 0.8444 'International Tables Vol C Tables 4.2.6.8 and 6.1.1.4'

loop_
_geom_angle_atom_site_label_1
_geom_angle_atom_site_label_2
_geom_angle_atom_site_label_3
_geom_angle
_geom_angle_site_symmetry_1
_geom_angle_site_symmetry_3
O3 Fe O5 97.03(10) 1_455 .
O3 Fe O6 171.22(10) 1_455 .
O5 Fe O6 90.10(10) . .
O3 Fe N 96.32(9) 1_455 .
O5 Fe N 93.47(11) . .
O6 Fe N 88.33(10) . .
O3 Fe O1 89.15(9) 1_455 1_465
O5 Fe O1 86.35(10) . 1_465
O6 Fe O1 86.18(9) . 1_465
N Fe O1 174.51(7) . 1_465
O3 Fe O2 90.57(8) 1_455 2_755
O5 Fe O2 170.75(9) . 2_755
O6 Fe O2 81.89(9) . 2_755
N Fe O2 90.92(8) . 2_755
O1 Fe O2 88.50(8) 1_465 2_755
C1 O1 Fe 128.75(19) . 1_645
C1 O2 Fe 123.13(16) . 2_755
C2 O3 Fe 141.11(19) . 1_655
Fe O5 H10B 126(4) . .
Fe O5 H10A 116(3) . .
H10B O5 H10A 114(5) . .
Fe O6 H9B 119(4) . .
Fe O6 H9A 102(3) . .
H9B O6 H9A 110(5) . .
C3 N C7 116.9(2) . .
C3 N Fe 119.78(19) . .
C7 N Fe 122.80(18) . .
O1 C1 O2 125.7(3) . .
O1 C1 C5 116.5(2) . .
O2 C1 C5 117.8(2) . .
O4 C2 O3 127.7(2) . .
O4 C2 C4 118.4(2) . .
O3 C2 C4 113.9(2) . .
N C3 C4 124.1(3) . .
N C3 H3 117(2) . .
C4 C3 H3 119(2) . .
C3 C4 C5 118.4(2) . .
C3 C4 C2 118.7(2) . .
C5 C4 C2 122.8(2) . .
C4 C5 C6 118.2(3) . .
C4 C5 C1 121.7(2) . .
C6 C5 C1 120.0(2) . .
C7 C6 C5 119.5(3) . .
C7 C6 H6 119.7(19) . .
C5 C6 H6 120.7(19) . .
N C7 C6 122.8(3) . .
N C7 H7 114(2) . .
C6 C7 H7 123(2) . .

loop_
_geom_bond_atom_site_label_1
_geom_bond_atom_site_label_2
_geom_bond_distance
_geom_bond_site_symmetry_2
Fe O3 2.023(2) 1_455
Fe O5 2.109(3) .
Fe O6 2.145(2) .
Fe N 2.168(2) .
Fe O1 2.189(2) 1_465
Fe O2 2.280(2) 2_755
O1 C1 1.264(3) .
O1 Fe 2.189(2) 1_645
O2 C1 1.268(3) .
O2 Fe 2.280(2) 2_755
O3 C2 1.265(3) .
O3 Fe 2.023(2) 1_655
O4 C2 1.237(3) .
O5 H10B 0.70(4) .
O5 H10A 0.67(4) .
O6 H9B 0.63(4) .
O6 H9A 0.70(4) .
N C3 1.338(4) .
N C7 1.354(4) .
C1 C5 1.503(4) .
C2 C4 1.515(4) .
C3 C4 1.384(4) .
C3 H3 0.91(4) .
C4 C5 1.392(4) .
C5 C6 1.388(4) .
C6 C7 1.381(4) .
C6 H6 0.91(3) .
C7 H7 0.91(3) .
